data_4029965
loop_
_publ_author_name
'Myers, Eddie'
'Herrero-G\'omez, Elena'
'Albrecht, Irina'
'Lachs, Jennifer'
'Mayer, Peter'
'Hanni, Matti'
'Ochsenfeld, Christian'
'Trauner, Dirk'

_publ_section_title
;
 Total synthesis of the proposed structure of trichodermatide a.
;
_journal_issue 20
_journal_name_full 'The Journal of organic chemistry'
_journal_page_first 9812
_journal_page_last 9817
_journal_paper_doi 10.1021/jo501206k
_journal_volume 79
_journal_year 2014
_chemical_absolute_configuration ad
_chemical_formula_moiety 'C48 H66 Br2 O9 Si2'
_chemical_formula_sum 'C48 H66 Br2 O9 Si2'
_chemical_formula_weight 1003.011
_space_group_IT_number 18
_symmetry_cell_setting orthorhombic
_symmetry_Int_Tables_number 18
_symmetry_space_group_name_Hall 'P 2 2ab'
_symmetry_space_group_name_H-M 'P 21 21 2'
_atom_sites_solution_hydrogens geom
_atom_sites_solution_primary direct
_atom_sites_solution_secondary difmap
_audit_block_code C48H66Br2O9Si2_po057_trauner
_audit_creation_date
;
'Tue Apr 05 07:24:37 2011'
;
_audit_creation_method 'form98_non/compatible with shelxl97-2'
_audit_update_record 14-Apr-11
_cell_angle_alpha 90.00
_cell_angle_beta 90.00
_cell_angle_gamma 90.00
_cell_formula_units_Z 8
_cell_length_a 28.0291(6)
_cell_length_b 25.3002(5)
_cell_length_c 13.8427(4)
_cell_measurement_reflns_used 13318
_cell_measurement_temperature 293(2)
_cell_measurement_theta_max 26.2495
_cell_measurement_theta_min 4.2018
_cell_volume 9816.4(4)
_computing_cell_refinement
;
CrysAlisPro, Oxford Diffraction Ltd.,
Version 1.171.33.41 (release 06-05-2009 CrysAlis171 .NET)
(compiled May  6 2009,17:20:42)
;
_computing_data_collection
;
CrysAlisPro, Oxford Diffraction Ltd.,
Version 1.171.33.41 (release 06-05-2009 CrysAlis171 .NET)
(compiled May  6 2009,17:20:42)
;
_computing_data_reduction
;
CrysAlisPro, Oxford Diffraction Ltd.,
Version 1.171.33.41 (release 06-05-2009 CrysAlis171 .NET)
(compiled May  6 2009,17:20:42)
;
_computing_structure_refinement
;
Sheldrick, G. M. (2008).
<i>Acta Cryst.</i> A<b>64</b>, 112--122.
;
_computing_structure_solution
;
A. Altomare, M. C. Burla, M. Camalli, G. L. Cascarano, C. Giacovazzo, A.
Guagliardi, A. G. G. Moliterni, G. Polidori, R. Spagna: SIR97: a new tool for
crystal structure determination and refinement; J. Appl. Crystallogr. 1999,
32, 115-119.
;
_diffrn_ambient_temperature 293(2)
_diffrn_detector_area_resol_mean 15.9809
_diffrn_measured_fraction_theta_full 0.989
_diffrn_measured_fraction_theta_max 0.989
_diffrn_measurement_details
;
  1 omega  -53.00   51.00   1.0000   65.0000
omega____ theta____ kappa____ phi______ frames
    -      -20.2931    0.0000  120.0000 104

  2 omega  -87.00    9.00   1.0000   65.0000
omega____ theta____ kappa____ phi______ frames
    -      -20.2931  -38.0000  -90.0000 96

  3 omega   59.00  101.00   1.0000   65.0000
omega____ theta____ kappa____ phi______ frames
    -       21.2306  179.0000    0.0000 42

  4 omega   -8.00   17.00   1.0000   65.0000
omega____ theta____ kappa____ phi______ frames
    -       21.2306  104.0000  -61.0000 25

;
_diffrn_measurement_device 'CCD camera on \k-goniostat'
_diffrn_measurement_device_type 'Oxford XCalibur'
_diffrn_measurement_method '\w scans'
_diffrn_orient_matrix_UB_11 0.0185635577
_diffrn_orient_matrix_UB_12 0.0155773200
_diffrn_orient_matrix_UB_13 0.0190155540
_diffrn_orient_matrix_UB_21 -0.0457133846
_diffrn_orient_matrix_UB_22 0.0123793073
_diffrn_orient_matrix_UB_23 0.0025604742
_diffrn_orient_matrix_UB_31 -0.0140038430
_diffrn_orient_matrix_UB_32 -0.0197696863
_diffrn_orient_matrix_UB_33 0.0165312244
_diffrn_radiation_collimation '0.5 mm collimator'
_diffrn_radiation_monochromator graphite
_diffrn_radiation_source 'fine-focus sealed tube'
_diffrn_radiation_type MoK\a
_diffrn_radiation_wavelength 0.71073
_diffrn_reflns_av_R_equivalents 0.0380
_diffrn_reflns_av_sigmaI/netI 0.1198
_diffrn_reflns_limit_h_max 12
_diffrn_reflns_limit_h_min -17
_diffrn_reflns_limit_k_max 30
_diffrn_reflns_limit_k_min -31
_diffrn_reflns_limit_l_max 34
_diffrn_reflns_limit_l_min -34
_diffrn_reflns_number 45391
_diffrn_reflns_theta_full 26.35
_diffrn_reflns_theta_max 26.35
_diffrn_reflns_theta_min 4.22
_diffrn_source_current 40_mA
_diffrn_source_power 2.00_kW
_diffrn_source_type 'Spellman generator'
_diffrn_source_voltage 50_kV
_exptl_absorpt_coefficient_mu 1.753
_exptl_absorpt_correction_T_max 1.00000
_exptl_absorpt_correction_T_min 0.79077
_exptl_absorpt_correction_type multi-scan
_exptl_absorpt_process_details
;
CrysAlisPro, Oxford Diffraction Ltd.,
Version 1.171.33.41 (release 06-05-2009 CrysAlis171 .NET)
(compiled May  6 2009,17:20:42)
Empirical absorption correction using spherical harmonics,
 implemented in SCALE3 ABSPACK scaling algorithm.
;
_exptl_crystal_colour colourless
_exptl_crystal_density_diffrn 1.35737(6)
_exptl_crystal_density_method 'not measured'
_exptl_crystal_description platelet
_exptl_crystal_F_000 4192
_exptl_crystal_size_max 0.32
_exptl_crystal_size_mid 0.24
_exptl_crystal_size_min 0.11
_refine_diff_density_max 1.008
_refine_diff_density_min -0.733
_refine_diff_density_rms 0.059
_refine_ls_abs_structure_details 'Flack H D (1983), Acta Cryst. A39, 876-881'
_refine_ls_abs_structure_Flack 0.013(5)
_refine_ls_extinction_method none
_refine_ls_goodness_of_fit_ref 0.816
_refine_ls_hydrogen_treatment constr
_refine_ls_matrix_type full
_refine_ls_number_parameters 1113
_refine_ls_number_reflns 19645
_refine_ls_number_restraints 0
_refine_ls_restrained_S_all 0.816
_refine_ls_R_factor_all 0.0784
_refine_ls_R_factor_gt 0.0405
_refine_ls_shift/su_max 0.002
_refine_ls_shift/su_mean 0.000
_refine_ls_structure_factor_coef Fsqd
_refine_ls_weighting_details 'calc w=1/[\s^2^(Fo^2^)+(0.0298P)^2^+0.0000P] where P=(Fo^2^+2Fc^2^)/3'
_refine_ls_weighting_scheme calc
_refine_ls_wR_factor_gt 0.0688
_refine_ls_wR_factor_ref 0.0730
_reflns_number_gt 11272
_reflns_number_total 19645
_reflns_threshold_expression >2sigma(I)
_cod_data_source_file jo501206k_si_002.cif
_cod_data_source_block po057
_cod_depositor_comments 'Adding full bibliography for 4029965--4029966.cif.'
_cod_database_code 4029965

loop_
_symmetry_equiv_pos_as_xyz
'x, y, z'
'x+1/2, -y+1/2, -z'
'-x+1/2, y+1/2, -z'
'-x, -y, z'

loop_
_atom_site_label
_atom_site_type_symbol
_atom_site_fract_x
_atom_site_fract_y
_atom_site_fract_z
_atom_site_U_iso_or_equiv
_atom_site_adp_type
_atom_site_occupancy
_atom_site_symmetry_multiplicity
_atom_site_calc_flag
_atom_site_refinement_flags
_atom_site_disorder_assembly
_atom_site_disorder_group
Br1 Br 0.475646(16) 0.432846(14) 0.20237(4) 0.04037(13) Uani 1 1 d . . .
Br2 Br 0.519957(18) -0.217671(19) 0.14274(4) 0.06204(17) Uani 1 1 d . . .
Si1 Si 0.11079(4) 0.18233(4) 0.18255(10) 0.0335(3) Uani 1 1 d . . .
Si2 Si 0.10909(5) -0.03514(4) 0.21361(12) 0.0438(4) Uani 1 1 d . . .
O1 O 0.30034(9) 0.26770(9) 0.0532(2) 0.0222(7) Uani 1 1 d . . .
O2 O 0.25470(9) 0.31913(10) 0.1487(2) 0.0319(8) Uani 1 1 d . . .
O3 O 0.29056(9) 0.18813(9) 0.1794(2) 0.0279(7) Uani 1 1 d . . .
O4 O 0.20894(9) 0.08419(9) -0.05177(19) 0.0206(6) Uani 1 1 d . . .
O5 O 0.29260(9) -0.01637(9) 0.1809(2) 0.0242(7) Uani 1 1 d . . .
O6 O 0.31613(9) -0.08571(9) 0.0423(2) 0.0264(7) Uani 1 1 d . . .
O7 O 0.28200(10) -0.16169(10) 0.0889(3) 0.0419(9) Uani 1 1 d . . .
O8 O 0.15922(8) 0.14904(8) 0.20943(19) 0.0254(6) Uani 1 1 d . A .
O9 O 0.14405(9) 0.00886(9) 0.2661(2) 0.0435(9) Uani 1 1 d . A .
C1 C 0.41907(13) 0.39426(14) 0.1742(3) 0.0270(11) Uani 1 1 d . . .
C2 C 0.37611(13) 0.41277(14) 0.2080(3) 0.0225(10) Uani 1 1 d . . .
H2 H 0.3744 0.4441 0.2430 0.027 Uiso 1 1 calc R . .
C3 C 0.33557(13) 0.38370(13) 0.1884(3) 0.0192(9) Uani 1 1 d . . .
H3 H 0.3063 0.3952 0.2119 0.023 Uiso 1 1 calc R . .
C4 C 0.33781(13) 0.33778(13) 0.1344(3) 0.0201(10) Uani 1 1 d . . .
C5 C 0.38172(14) 0.32055(15) 0.1004(4) 0.0337(12) Uani 1 1 d . . .
H5 H 0.3837 0.2896 0.0645 0.040 Uiso 1 1 calc R . .
C6 C 0.42213(14) 0.34912(15) 0.1198(3) 0.0332(12) Uani 1 1 d . . .
H6 H 0.4515 0.3379 0.0961 0.040 Uiso 1 1 calc R . .
C7 C 0.29298(15) 0.30844(14) 0.1146(3) 0.0233(10) Uani 1 1 d . . .
C8 C 0.26132(13) 0.23180(13) 0.0385(3) 0.0185(10) Uani 1 1 d . . .
H8 H 0.2314 0.2495 0.0557 0.022 Uiso 1 1 calc R . .
C9 C 0.26826(13) 0.18416(14) 0.1039(3) 0.0214(10) Uani 1 1 d . . .
C10 C 0.24768(12) 0.13344(15) 0.0724(3) 0.0156(10) Uani 1 1 d . . .
C11 C 0.22661(12) 0.13114(13) -0.0135(3) 0.0149(9) Uani 1 1 d . . .
C12 C 0.21986(13) 0.17571(13) -0.0822(3) 0.0194(10) Uani 1 1 d . . .
H12A H 0.1892 0.1923 -0.0709 0.023 Uiso 1 1 calc R . .
H12B H 0.2204 0.1626 -0.1480 0.023 Uiso 1 1 calc R . .
C13 C 0.25975(13) 0.21613(15) -0.0679(3) 0.0220(10) Uani 1 1 d . . .
H13A H 0.2901 0.2010 -0.0871 0.026 Uiso 1 1 calc R . .
H13B H 0.2538 0.2470 -0.1076 0.026 Uiso 1 1 calc R . .
C14 C 0.25391(12) 0.08530(14) 0.1354(3) 0.0178(9) Uani 1 1 d . . .
H14 H 0.2868 0.0859 0.1595 0.021 Uiso 1 1 calc R . .
C15 C 0.24920(11) 0.03737(14) 0.0712(3) 0.0127(9) Uani 1 1 d . . .
C16 C 0.27215(13) -0.01281(14) 0.1028(3) 0.0209(10) Uani 1 1 d . . .
C17 C 0.27069(13) -0.05969(14) 0.0339(3) 0.0211(10) Uani 1 1 d . . .
H17 H 0.2456 -0.0841 0.0549 0.025 Uiso 1 1 calc R . .
C18 C 0.26231(13) -0.04521(14) -0.0698(3) 0.0221(10) Uani 1 1 d . . .
H18A H 0.2565 -0.0769 -0.1073 0.027 Uiso 1 1 calc R . .
H18B H 0.2904 -0.0279 -0.0957 0.027 Uiso 1 1 calc R . .
C19 C 0.21913(13) -0.00793(14) -0.0775(3) 0.0228(10) Uani 1 1 d . . .
H19A H 0.2156 0.0043 -0.1436 0.027 Uiso 1 1 calc R . .
H19B H 0.1902 -0.0265 -0.0593 0.027 Uiso 1 1 calc R . .
C20 C 0.22687(13) 0.03800(14) -0.0119(3) 0.0174(10) Uani 1 1 d . . .
C21 C 0.31704(16) -0.13603(15) 0.0737(3) 0.0231(11) Uani 1 1 d . . .
C22 C 0.36693(14) -0.15467(14) 0.0878(3) 0.0243(10) Uani 1 1 d . . .
C23 C 0.37348(15) -0.20398(14) 0.1308(3) 0.0292(11) Uani 1 1 d . . .
H23 H 0.3473 -0.2245 0.1482 0.035 Uiso 1 1 calc R . .
C24 C 0.41924(17) -0.22205(16) 0.1472(3) 0.0372(12) Uani 1 1 d . . .
H24 H 0.4240 -0.2545 0.1771 0.045 Uiso 1 1 calc R . .
C25 C 0.45792(15) -0.19193(17) 0.1191(3) 0.0343(11) Uani 1 1 d . . .
C26 C 0.45166(14) -0.14355(16) 0.0782(3) 0.0320(11) Uani 1 1 d . . .
H26 H 0.4780 -0.1231 0.0618 0.038 Uiso 1 1 calc R . .
C27 C 0.40627(15) -0.12479(15) 0.0611(3) 0.0284(11) Uani 1 1 d . . .
H27 H 0.4020 -0.0921 0.0316 0.034 Uiso 1 1 calc R . .
C28 C 0.22080(12) 0.08359(13) 0.2240(3) 0.0165(9) Uani 1 1 d . A .
H28A H 0.2244 0.0493 0.2546 0.020 Uiso 1 1 calc R . .
H28B H 0.2318 0.1100 0.2697 0.020 Uiso 1 1 calc R . .
C29 C 0.16831(12) 0.09271(12) 0.2064(3) 0.0225(9) Uani 1 1 d . . .
H29 H 0.1603 0.0796 0.1418 0.027 Uiso 1 1 calc R A .
C30 C 0.13662(13) 0.06452(14) 0.2800(3) 0.0286(11) Uani 1 1 d . A .
H30 H 0.1032 0.0728 0.2659 0.034 Uiso 1 1 calc R . .
C31 C 0.14697(13) 0.07893(15) 0.3828(3) 0.0243(10) Uani 1 1 d . . .
H31A H 0.1484 0.1172 0.3872 0.029 Uiso 1 1 calc R A .
H31B H 0.1784 0.0655 0.3990 0.029 Uiso 1 1 calc R . .
C32 C 0.11206(13) 0.05917(16) 0.4582(3) 0.0375(12) Uani 1 1 d . A .
H32A H 0.0804 0.0719 0.4422 0.045 Uiso 1 1 calc R . .
H32B H 0.1113 0.0209 0.4560 0.045 Uiso 1 1 calc R . .
C33 C 0.12419(14) 0.07636(16) 0.5594(3) 0.0317(12) Uani 1 1 d . . .
H33A H 0.1229 0.1146 0.5623 0.038 Uiso 1 1 calc R A .
H33B H 0.1567 0.0658 0.5734 0.038 Uiso 1 1 calc R . .
C34 C 0.09172(15) 0.05400(17) 0.6375(3) 0.0406(12) Uani 1 1 d . A .
H34A H 0.0601 0.0690 0.6293 0.049 Uiso 1 1 calc R . .
H34B H 0.0890 0.0161 0.6280 0.049 Uiso 1 1 calc R . .
C35 C 0.10802(15) 0.06416(16) 0.7403(3) 0.0388(12) Uani 1 1 d . . .
H35A H 0.0866 0.0460 0.7842 0.047 Uiso 1 1 calc R A .
H35B H 0.1396 0.0492 0.7488 0.047 Uiso 1 1 calc R . .
C36 C 0.10961(16) 0.12219(16) 0.7676(4) 0.0532(14) Uani 1 1 d . A .
H36A H 0.1329 0.1400 0.7285 0.080 Uiso 1 1 calc R . .
H36B H 0.1181 0.1256 0.8345 0.080 Uiso 1 1 calc R . .
H36C H 0.0788 0.1378 0.7570 0.080 Uiso 1 1 calc R . .
C371 C 0.0679(4) 0.1476(4) 0.1083(10) 0.019(3) Uiso 0.337(9) 1 d P A 1
H37A H 0.0640 0.1118 0.1323 0.023 Uiso 0.337(9) 1 calc PR A 1
H37B H 0.0372 0.1652 0.1124 0.023 Uiso 0.337(9) 1 calc PR A 1
C381 C 0.0836(7) 0.1458(7) 0.0061(15) 0.087(7) Uiso 0.337(9) 1 d P A 1
H38A H 0.1011 0.1138 -0.0052 0.131 Uiso 0.337(9) 1 calc PR A 1
H38B H 0.1037 0.1757 -0.0071 0.131 Uiso 0.337(9) 1 calc PR A 1
H38C H 0.0562 0.1469 -0.0355 0.131 Uiso 0.337(9) 1 calc PR A 1
C372 C 0.0875(4) 0.1519(3) 0.0721(8) 0.076(3) Uiso 0.663(9) 1 d P A 2
H37C H 0.1116 0.1566 0.0225 0.091 Uiso 0.663(9) 1 calc PR A 2
H37D H 0.0852 0.1143 0.0842 0.091 Uiso 0.663(9) 1 calc PR A 2
C382 C 0.0400(2) 0.1694(3) 0.0288(6) 0.056(3) Uiso 0.663(9) 1 d P A 2
H38D H 0.0152 0.1654 0.0761 0.084 Uiso 0.663(9) 1 calc PR A 2
H38E H 0.0328 0.1480 -0.0266 0.084 Uiso 0.663(9) 1 calc PR A 2
H38F H 0.0421 0.2058 0.0098 0.084 Uiso 0.663(9) 1 calc PR A 2
C39 C 0.13274(15) 0.25013(13) 0.1488(4) 0.0526(16) Uani 1 1 d . A .
H39A H 0.1565 0.2612 0.1955 0.063 Uiso 1 1 calc R . .
H39B H 0.1482 0.2482 0.0861 0.063 Uiso 1 1 calc R . .
C40 C 0.09345(16) 0.29154(14) 0.1446(3) 0.0465(13) Uani 1 1 d . . .
H40A H 0.0688 0.2799 0.1013 0.070 Uiso 1 1 calc R A .
H40B H 0.1065 0.3244 0.1219 0.070 Uiso 1 1 calc R . .
H40C H 0.0803 0.2965 0.2079 0.070 Uiso 1 1 calc R . .
C41 C 0.07120(19) 0.19057(19) 0.2939(5) 0.090(2) Uani 1 1 d . A .
H41A H 0.0415 0.2076 0.2758 0.108 Uiso 1 1 calc R . .
H41B H 0.0637 0.1561 0.3208 0.108 Uiso 1 1 calc R . .
C42 C 0.0988(2) 0.2263(2) 0.3747(4) 0.108(2) Uani 1 1 d . . .
H42A H 0.1268 0.2080 0.3962 0.163 Uiso 1 1 calc R A .
H42B H 0.0780 0.2323 0.4287 0.163 Uiso 1 1 calc R . .
H42C H 0.1078 0.2596 0.3467 0.163 Uiso 1 1 calc R . .
C45 C 0.1443(2) -0.0918(3) 0.1469(6) 0.146(4) Uani 1 1 d . B .
H45A H 0.1232 -0.1210 0.1312 0.175 Uiso 1 1 calc R . .
H45B H 0.1586 -0.0787 0.0877 0.175 Uiso 1 1 calc R . .
C46 C 0.1783(2) -0.1074(3) 0.2096(5) 0.099(2) Uani 1 1 d . . .
H46A H 0.2041 -0.0824 0.2090 0.148 Uiso 1 1 calc R B .
H46B H 0.1900 -0.1416 0.1911 0.148 Uiso 1 1 calc R . .
H46C H 0.1650 -0.1093 0.2735 0.148 Uiso 1 1 calc R . .
C47 C 0.07144(17) -0.06506(18) 0.3040(4) 0.0575(14) Uani 0.406(8) 1 d P B 1
H47A H 0.0616 -0.0995 0.2806 0.069 Uiso 0.406(8) 1 calc PR B 1
H47B H 0.0904 -0.0707 0.3617 0.069 Uiso 0.406(8) 1 calc PR B 1
C481 C 0.0293(4) -0.0359(4) 0.3309(10) 0.071(5) Uiso 0.406(8) 1 d P B 1
H48A H 0.0381 -0.0069 0.3719 0.106 Uiso 0.406(8) 1 calc PR B 1
H48B H 0.0078 -0.0588 0.3649 0.106 Uiso 0.406(8) 1 calc PR B 1
H48C H 0.0140 -0.0226 0.2739 0.106 Uiso 0.406(8) 1 calc PR B 1
C47 C 0.07144(17) -0.06506(18) 0.3040(4) 0.0575(14) Uani 0.594(8) 1 d P B 2
H47C H 0.0920 -0.0858 0.3457 0.069 Uiso 0.594(8) 1 calc PR B 2
H47D H 0.0586 -0.0366 0.3432 0.069 Uiso 0.594(8) 1 calc PR B 2
C482 C 0.0307(3) -0.0994(3) 0.2766(6) 0.068(3) Uiso 0.594(8) 1 d P B 2
H48D H 0.0046 -0.0778 0.2549 0.101 Uiso 0.594(8) 1 calc PR B 2
H48E H 0.0208 -0.1198 0.3315 0.101 Uiso 0.594(8) 1 calc PR B 2
H48F H 0.0403 -0.1227 0.2255 0.101 Uiso 0.594(8) 1 calc PR B 2
Br3 Br 0.026902(16) 0.425056(15) 0.68685(4) 0.04282(13) Uani 1 1 d . . .
Br4 Br -0.025151(18) -0.21398(2) 0.61435(4) 0.06335(17) Uani 1 1 d . . .
Si3 Si 0.40748(4) 0.18717(4) 0.72153(9) 0.0352(3) Uani 1 1 d . . .
Si4 Si 0.38710(4) -0.03030(4) 0.68936(10) 0.0258(3) Uani 1 1 d . . .
O10 O 0.20787(9) 0.26481(9) 0.5473(2) 0.0241(7) Uani 1 1 d . . .
O11 O 0.25124(10) 0.31722(11) 0.6459(2) 0.0378(9) Uani 1 1 d . . .
O12 O 0.21967(9) 0.18849(9) 0.6787(2) 0.0290(7) Uani 1 1 d . . .
O13 O 0.29709(8) 0.08038(9) 0.44929(19) 0.0196(6) Uani 1 1 d . . .
O14 O 0.21119(9) -0.01494(9) 0.6863(2) 0.0265(7) Uani 1 1 d . . .
O15 O 0.18295(9) -0.08348(10) 0.5499(2) 0.0262(7) Uani 1 1 d . . .
O16 O 0.21526(10) -0.16182(9) 0.5904(2) 0.0348(8) Uani 1 1 d . . .
O17 O 0.37071(8) 0.14658(8) 0.7742(2) 0.0305(7) Uani 1 1 d . C .
O18 O 0.34149(8) 0.01043(8) 0.70711(19) 0.0240(6) Uani 1 1 d . . .
C49 C 0.08467(14) 0.38917(14) 0.6611(3) 0.0286(11) Uani 1 1 d . . .
C50 C 0.12686(14) 0.40653(14) 0.7015(3) 0.0260(10) Uani 1 1 d . . .
H50 H 0.1273 0.4363 0.7409 0.031 Uiso 1 1 calc R . .
C51 C 0.16845(14) 0.37915(14) 0.6825(3) 0.0268(11) Uani 1 1 d . . .
H51 H 0.1970 0.3909 0.7092 0.032 Uiso 1 1 calc R . .
C52 C 0.16837(14) 0.33428(14) 0.6243(3) 0.0218(10) Uani 1 1 d . . .
C53 C 0.12544(14) 0.31763(14) 0.5841(3) 0.0312(12) Uani 1 1 d . . .
H53 H 0.1249 0.2881 0.5442 0.037 Uiso 1 1 calc R . .
C54 C 0.08386(15) 0.34452(15) 0.6030(4) 0.0390(13) Uani 1 1 d . . .
H54 H 0.0552 0.3328 0.5768 0.047 Uiso 1 1 calc R . .
C55 C 0.21376(15) 0.30568(14) 0.6096(3) 0.0246(10) Uani 1 1 d . . .
C56 C 0.24814(13) 0.23000(15) 0.5338(3) 0.0222(10) Uani 1 1 d . . .
H56 H 0.2774 0.2490 0.5507 0.027 Uiso 1 1 calc R . .
C57 C 0.24186(13) 0.18333(14) 0.6032(3) 0.0206(10) Uani 1 1 d . . .
C58 C 0.26102(12) 0.13169(14) 0.5733(3) 0.0147(9) Uani 1 1 d . . .
C59 C 0.28215(12) 0.12788(13) 0.4872(3) 0.0158(9) Uani 1 1 d . . .
C60 C 0.29102(13) 0.17285(13) 0.4193(3) 0.0212(10) Uani 1 1 d . . .
H60A H 0.2918 0.1600 0.3533 0.025 Uiso 1 1 calc R . .
H60B H 0.3216 0.1891 0.4336 0.025 Uiso 1 1 calc R . .
C61 C 0.25067(12) 0.21392(16) 0.4308(3) 0.0254(11) Uani 1 1 d . . .
H61A H 0.2571 0.2445 0.3906 0.030 Uiso 1 1 calc R . .
H61B H 0.2205 0.1987 0.4108 0.030 Uiso 1 1 calc R . .
C62 C 0.25365(12) 0.08405(13) 0.6384(3) 0.0156(9) Uani 1 1 d . . .
H62 H 0.2210 0.0864 0.6634 0.019 Uiso 1 1 calc R . .
C63 C 0.25557(12) 0.03539(14) 0.5755(3) 0.0142(9) Uani 1 1 d . . .
C64 C 0.23062(13) -0.01233(14) 0.6079(3) 0.0178(9) Uani 1 1 d . . .
C65 C 0.22988(13) -0.05997(14) 0.5398(3) 0.0217(10) Uani 1 1 d . . .
H65 H 0.2542 -0.0855 0.5601 0.026 Uiso 1 1 calc R . .
C66 C 0.23723(14) -0.04613(15) 0.4342(3) 0.0246(10) Uani 1 1 d . . .
H66A H 0.2414 -0.0782 0.3968 0.029 Uiso 1 1 calc R . .
H66B H 0.2094 -0.0277 0.4098 0.029 Uiso 1 1 calc R . .
C67 C 0.28092(13) -0.01139(13) 0.4236(3) 0.0182(10) Uani 1 1 d . . .
H67A H 0.3093 -0.0315 0.4396 0.022 Uiso 1 1 calc R . .
H67B H 0.2837 0.0004 0.3572 0.022 Uiso 1 1 calc R . .
C68 C 0.27706(12) 0.03530(13) 0.4889(3) 0.0147(9) Uani 1 1 d . . .
C69 C 0.18046(15) -0.13502(15) 0.5767(3) 0.0232(10) Uani 1 1 d . . .
C70 C 0.13063(14) -0.15211(14) 0.5857(3) 0.0243(10) Uani 1 1 d . . .
C71 C 0.09244(15) -0.12099(15) 0.5591(3) 0.0293(11) Uani 1 1 d . . .
H71 H 0.0979 -0.0871 0.5357 0.035 Uiso 1 1 calc R . .
C72 C 0.04615(15) -0.13935(17) 0.5667(3) 0.0380(12) Uani 1 1 d . . .
H72 H 0.0205 -0.1185 0.5473 0.046 Uiso 1 1 calc R . .
C73 C 0.03891(15) -0.18917(18) 0.6037(3) 0.0404(12) Uani 1 1 d . . .
C74 C 0.07535(15) -0.22055(16) 0.6316(3) 0.0328(12) Uani 1 1 d . . .
H74 H 0.0694 -0.2541 0.6565 0.039 Uiso 1 1 calc R . .
C75 C 0.12145(15) -0.20230(14) 0.6228(3) 0.0322(11) Uani 1 1 d . . .
H75 H 0.1467 -0.2237 0.6419 0.039 Uiso 1 1 calc R . .
C76 C 0.28703(12) 0.08353(13) 0.7265(3) 0.0166(9) Uani 1 1 d . . .
H76A H 0.2869 0.1186 0.7550 0.020 Uiso 1 1 calc R . .
H76B H 0.2739 0.0594 0.7741 0.020 Uiso 1 1 calc R . .
C77 C 0.33906(12) 0.06760(12) 0.7076(3) 0.0223(9) Uani 1 1 d . C .
H77 H 0.3488 0.0810 0.6442 0.027 Uiso 1 1 calc R . .
C78 C 0.37230(13) 0.08943(14) 0.7840(3) 0.0246(10) Uani 1 1 d . . .
H78 H 0.4048 0.0772 0.7707 0.030 Uiso 1 1 calc R C .
C79 C 0.35955(13) 0.07583(14) 0.8867(3) 0.0242(10) Uani 1 1 d . C .
H79A H 0.3502 0.0390 0.8892 0.029 Uiso 1 1 calc R . .
H79B H 0.3321 0.0968 0.9055 0.029 Uiso 1 1 calc R . .
C80 C 0.39918(13) 0.08479(15) 0.9604(3) 0.0323(11) Uani 1 1 d . . .
H80A H 0.4103 0.1210 0.9556 0.039 Uiso 1 1 calc R C .
H80B H 0.4258 0.0617 0.9454 0.039 Uiso 1 1 calc R . .
C81 C 0.38269(14) 0.07418(16) 1.0637(3) 0.0337(12) Uani 1 1 d . C .
H81A H 0.3644 0.1045 1.0854 0.040 Uiso 1 1 calc R . .
H81B H 0.3612 0.0441 1.0626 0.040 Uiso 1 1 calc R . .
C82 C 0.42089(15) 0.06335(17) 1.1374(3) 0.0394(12) Uani 1 1 d . . .
H82A H 0.4452 0.0905 1.1325 0.047 Uiso 1 1 calc R C .
H82B H 0.4358 0.0297 1.1227 0.047 Uiso 1 1 calc R . .
C83 C 0.40208(16) 0.06189(17) 1.2420(3) 0.0442(13) Uani 1 1 d . C .
H83A H 0.3724 0.0422 1.2431 0.053 Uiso 1 1 calc R . .
H83B H 0.4249 0.0430 1.2818 0.053 Uiso 1 1 calc R . .
C84 C 0.39370(15) 0.11462(18) 1.2849(4) 0.0496(14) Uani 1 1 d . . .
H84A H 0.4228 0.1347 1.2836 0.074 Uiso 1 1 calc R C .
H84B H 0.3833 0.1106 1.3506 0.074 Uiso 1 1 calc R . .
H84C H 0.3696 0.1328 1.2485 0.074 Uiso 1 1 calc R . .
C85 C 0.44974(15) 0.21400(19) 0.8122(4) 0.0632(15) Uani 1 1 d . C .
H85A H 0.4680 0.1850 0.8391 0.076 Uiso 1 1 calc R . .
H85B H 0.4719 0.2375 0.7798 0.076 Uiso 1 1 calc R . .
C86 C 0.4262(2) 0.2437(2) 0.8939(4) 0.095(2) Uani 1 1 d . . .
H86A H 0.4075 0.2722 0.8680 0.142 Uiso 1 1 calc R C .
H86B H 0.4502 0.2577 0.9362 0.142 Uiso 1 1 calc R . .
H86C H 0.4058 0.2202 0.9294 0.142 Uiso 1 1 calc R . .
C891 C 0.4523(4) 0.1531(4) 0.6350(8) 0.025(3) Uiso 0.426(10) 1 d P C 3
H89A H 0.4813 0.1738 0.6310 0.030 Uiso 0.426(10) 1 calc PR C 3
H89B H 0.4604 0.1183 0.6595 0.030 Uiso 0.426(10) 1 calc PR C 3
C901 C 0.4297(6) 0.1480(6) 0.5342(13) 0.107(7) Uiso 0.426(10) 1 d P C 3
H90A H 0.3978 0.1346 0.5403 0.160 Uiso 0.426(10) 1 calc PR C 3
H90B H 0.4484 0.1241 0.4957 0.160 Uiso 0.426(10) 1 calc PR C 3
H90C H 0.4289 0.1820 0.5037 0.160 Uiso 0.426(10) 1 calc PR C 3
C892 C 0.4297(5) 0.1575(5) 0.6129(11) 0.092(4) Uiso 0.574(10) 1 d P C 4
H89C H 0.4366 0.1207 0.6268 0.111 Uiso 0.574(10) 1 calc PR C 4
H89D H 0.4042 0.1580 0.5656 0.111 Uiso 0.574(10) 1 calc PR C 4
C902 C 0.4733(3) 0.1812(3) 0.5664(7) 0.064(3) Uiso 0.574(10) 1 d P C 4
H90D H 0.4648 0.2135 0.5345 0.096 Uiso 0.574(10) 1 calc PR C 4
H90E H 0.4861 0.1568 0.5201 0.096 Uiso 0.574(10) 1 calc PR C 4
H90F H 0.4969 0.1883 0.6151 0.096 Uiso 0.574(10) 1 calc PR C 4
C91 C 0.43117(13) -0.00254(15) 0.6023(3) 0.0287(10) Uani 1 1 d . . .
H91A H 0.4452 0.0289 0.6307 0.034 Uiso 1 1 calc R . .
H91B H 0.4566 -0.0281 0.5937 0.034 Uiso 1 1 calc R . .
C92 C 0.41146(15) 0.01210(16) 0.5022(3) 0.0376(12) Uani 1 1 d . . .
H92A H 0.4003 -0.0192 0.4703 0.056 Uiso 1 1 calc R . .
H92B H 0.4362 0.0281 0.4644 0.056 Uiso 1 1 calc R . .
H92C H 0.3855 0.0365 0.5095 0.056 Uiso 1 1 calc R . .
C93 C 0.35947(13) -0.09120(12) 0.6421(3) 0.0269(10) Uani 1 1 d . . .
H93A H 0.3450 -0.0830 0.5803 0.032 Uiso 1 1 calc R . .
H93B H 0.3847 -0.1167 0.6302 0.032 Uiso 1 1 calc R . .
C94 C 0.32227(14) -0.11732(14) 0.7044(4) 0.0434(13) Uani 1 1 d . . .
H94A H 0.3362 -0.1269 0.7654 0.065 Uiso 1 1 calc R . .
H94B H 0.3106 -0.1485 0.6727 0.065 Uiso 1 1 calc R . .
H94C H 0.2963 -0.0932 0.7150 0.065 Uiso 1 1 calc R . .
C95 C 0.41791(13) -0.04406(14) 0.8041(3) 0.0343(11) Uani 1 1 d . . .
H95A H 0.4269 -0.0106 0.8331 0.041 Uiso 1 1 calc R . .
H95B H 0.3955 -0.0610 0.8475 0.041 Uiso 1 1 calc R . .
C96 C 0.46237(15) -0.07869(15) 0.7975(3) 0.0514(13) Uani 1 1 d . . .
H96A H 0.4542 -0.1120 0.7688 0.077 Uiso 1 1 calc R . .
H96B H 0.4750 -0.0845 0.8611 0.077 Uiso 1 1 calc R . .
H96C H 0.4859 -0.0613 0.7585 0.077 Uiso 1 1 calc R . .
C87_1 C 0.3689(2) 0.24010(18) 0.6765(5) 0.087(2) Uani 0.332(15) 1 d P C 1
H87A_1 H 0.3510 0.2283 0.6204 0.104 Uiso 0.332(15) 1 calc PR C 1
H87B_1 H 0.3466 0.2512 0.7260 0.104 Uiso 0.332(15) 1 calc PR C 1
C881_1 C 0.4081(6) 0.2929(5) 0.6449(11) 0.041(5) Uiso 0.332(15) 1 d P C 1
H88A_1 H 0.4262 0.3033 0.7007 0.062 Uiso 0.332(15) 1 calc PR C 1
H88B_1 H 0.3898 0.3225 0.6223 0.062 Uiso 0.332(15) 1 calc PR C 1
H88C_1 H 0.4294 0.2815 0.5949 0.062 Uiso 0.332(15) 1 calc PR C 1
C87_1 C 0.3689(2) 0.24010(18) 0.6765(5) 0.087(2) Uani 0.668(15) 1 d P C 2
H87C_1 H 0.3485 0.2235 0.6286 0.104 Uiso 0.668(15) 1 calc PR C 2
H87D_1 H 0.3482 0.2491 0.7302 0.104 Uiso 0.668(15) 1 calc PR C 2
C882_1 C 0.3817(3) 0.2864(2) 0.6376(4) 0.076(3) Uiso 0.668(15) 1 d P C 2
H88D_1 H 0.4120 0.2826 0.6063 0.113 Uiso 0.668(15) 1 calc PR C 2
H88E_1 H 0.3840 0.3126 0.6876 0.113 Uiso 0.668(15) 1 calc PR C 2
H88F_1 H 0.3582 0.2971 0.5912 0.113 Uiso 0.668(15) 1 calc PR C 2
C43_2 C 0.0738(2) -0.00521(18) 0.1127(3) 0.078(2) Uani 0.659(8) 1 d PR B 1
H43A_2 H 0.0465 -0.0283 0.1048 0.094 Uiso 0.659(8) 1 calc PR B 1
H43B_2 H 0.0613 0.0276 0.1389 0.094 Uiso 0.659(8) 1 calc PR B 1
C441_2 C 0.0885(2) 0.0077(3) 0.0159(5) 0.042(2) Uiso 0.659(8) 1 d P B 1
H44A_2 H 0.1178 0.0273 0.0181 0.063 Uiso 0.659(8) 1 calc PR B 1
H44B_2 H 0.0643 0.0287 -0.0146 0.063 Uiso 0.659(8) 1 calc PR B 1
H44C_2 H 0.0932 -0.0243 -0.0202 0.063 Uiso 0.659(8) 1 calc PR B 1
C43_2 C 0.0738(2) -0.00521(18) 0.1127(3) 0.078(2) Uani 0.341(8) 1 d P B 2
H43C_2 H 0.0473 0.0153 0.1380 0.094 Uiso 0.341(8) 1 calc PR B 2
H43D_2 H 0.0938 0.0178 0.0739 0.094 Uiso 0.341(8) 1 calc PR B 2
C442_2 C 0.0576(6) -0.0464(6) 0.0592(13) 0.091(7) Uiso 0.341(8) 1 d P B 2
H44D_2 H 0.0828 -0.0716 0.0505 0.137 Uiso 0.341(8) 1 calc PR B 2
H44E_2 H 0.0472 -0.0337 -0.0027 0.137 Uiso 0.341(8) 1 calc PR B 2
H44F_2 H 0.0314 -0.0629 0.0919 0.137 Uiso 0.341(8) 1 calc PR B 2

loop_
_atom_site_aniso_label
_atom_site_aniso_U_11
_atom_site_aniso_U_22
_atom_site_aniso_U_33
_atom_site_aniso_U_23
_atom_site_aniso_U_13
_atom_site_aniso_U_12
Br1 0.0268(2) 0.0344(2) 0.0600(3) 0.0004(2) -0.0074(3) -0.00933(19)
Br2 0.0502(3) 0.0640(3) 0.0719(4) -0.0145(3) -0.0251(3) 0.0308(3)
Si1 0.0353(7) 0.0245(6) 0.0406(9) 0.0052(6) -0.0068(7) 0.0080(5)
Si2 0.0416(8) 0.0247(6) 0.0652(12) -0.0074(7) 0.0073(8) -0.0054(6)
O1 0.0246(15) 0.0108(13) 0.0311(19) -0.0020(13) 0.0028(14) -0.0019(11)
O2 0.0228(17) 0.0340(17) 0.039(2) -0.0181(15) 0.0014(16) -0.0021(13)
O3 0.0327(16) 0.0264(15) 0.0246(18) -0.0033(14) -0.0066(15) -0.0050(12)
O4 0.0253(15) 0.0183(13) 0.0184(17) 0.0027(13) -0.0064(13) -0.0017(12)
O5 0.0301(16) 0.0214(14) 0.0212(18) 0.0032(14) -0.0061(15) -0.0003(12)
O6 0.0224(16) 0.0132(13) 0.043(2) 0.0027(14) 0.0019(14) 0.0029(12)
O7 0.0338(19) 0.0282(17) 0.064(3) 0.0098(18) -0.0044(18) -0.0035(14)
O8 0.0311(15) 0.0184(12) 0.0269(18) 0.0008(12) -0.0038(13) 0.0050(11)
O9 0.0305(16) 0.0158(13) 0.084(3) 0.0090(15) -0.0065(17) -0.0007(11)
C1 0.021(2) 0.025(2) 0.035(3) 0.007(2) -0.012(2) -0.0064(17)
C2 0.029(2) 0.0175(19) 0.020(3) 0.0038(19) -0.005(2) -0.0016(18)
C3 0.021(2) 0.023(2) 0.014(2) 0.000(2) -0.003(2) -0.0029(17)
C4 0.020(2) 0.014(2) 0.026(3) 0.0002(19) -0.0020(19) -0.0006(16)
C5 0.033(3) 0.020(2) 0.048(3) -0.008(2) 0.007(3) -0.001(2)
C6 0.021(2) 0.025(2) 0.054(4) -0.005(2) -0.001(2) 0.0007(18)
C7 0.032(2) 0.016(2) 0.021(3) 0.001(2) 0.000(2) 0.0080(18)
C8 0.015(2) 0.011(2) 0.029(3) -0.0018(19) -0.0003(19) 0.0028(16)
C9 0.014(2) 0.027(2) 0.023(3) -0.007(2) 0.002(2) -0.0002(17)
C10 0.018(2) 0.014(2) 0.015(3) -0.0006(18) 0.0007(19) -0.0008(15)
C11 0.017(2) 0.0071(19) 0.021(3) -0.0005(18) -0.0014(19) -0.0018(15)
C12 0.026(2) 0.021(2) 0.012(2) 0.0016(18) -0.0018(19) 0.0051(17)
C13 0.028(2) 0.013(2) 0.025(3) 0.008(2) 0.0000(19) 0.0033(17)
C14 0.015(2) 0.022(2) 0.017(2) 0.0029(19) -0.0024(17) -0.0033(16)
C15 0.009(2) 0.014(2) 0.015(3) 0.0016(18) -0.0012(18) -0.0023(15)
C16 0.018(2) 0.018(2) 0.027(3) 0.001(2) 0.011(2) -0.0046(18)
C17 0.016(2) 0.020(2) 0.028(3) -0.003(2) 0.003(2) -0.0024(18)
C18 0.022(2) 0.013(2) 0.031(3) -0.010(2) 0.003(2) -0.0012(17)
C19 0.024(2) 0.022(2) 0.022(3) 0.003(2) -0.001(2) -0.0040(18)
C20 0.013(2) 0.012(2) 0.028(3) 0.0019(19) 0.005(2) -0.0006(16)
C21 0.037(3) 0.016(2) 0.017(3) 0.000(2) -0.007(2) 0.000(2)
C22 0.033(3) 0.022(2) 0.017(3) -0.007(2) -0.002(2) 0.0032(19)
C23 0.043(3) 0.016(2) 0.029(3) -0.002(2) -0.002(2) -0.0019(19)
C24 0.061(3) 0.023(2) 0.028(3) -0.010(2) -0.019(3) 0.023(2)
C25 0.031(3) 0.037(2) 0.035(3) -0.009(2) -0.014(2) 0.009(2)
C26 0.026(3) 0.041(3) 0.029(3) -0.006(2) -0.007(2) 0.004(2)
C27 0.038(3) 0.022(2) 0.025(3) -0.005(2) -0.006(2) 0.011(2)
C28 0.019(2) 0.0121(18) 0.018(2) 0.0000(18) -0.0014(18) -0.0023(15)
C29 0.027(2) 0.023(2) 0.018(3) -0.0043(19) -0.0058(19) 0.0022(16)
C30 0.017(2) 0.034(2) 0.035(3) 0.005(2) -0.002(2) -0.0009(17)
C31 0.016(2) 0.030(2) 0.027(3) 0.009(2) 0.0010(19) 0.0004(17)
C32 0.022(2) 0.057(3) 0.033(3) 0.016(2) -0.001(2) -0.004(2)
C33 0.022(2) 0.039(3) 0.035(3) 0.016(2) 0.004(2) -0.0008(19)
C34 0.024(2) 0.053(3) 0.046(3) 0.005(3) 0.006(2) -0.005(2)
C35 0.034(3) 0.051(3) 0.031(3) 0.006(2) 0.006(2) 0.011(2)
C36 0.049(3) 0.057(3) 0.054(4) 0.002(3) 0.000(3) -0.004(2)
C39 0.054(3) 0.020(2) 0.084(5) 0.008(2) -0.010(3) 0.011(2)
C40 0.068(3) 0.022(2) 0.049(3) 0.013(2) -0.001(3) 0.013(2)
C41 0.084(4) 0.051(3) 0.136(7) 0.030(4) 0.007(5) 0.041(3)
C42 0.146(6) 0.106(5) 0.073(5) -0.005(4) 0.036(5) 0.043(5)
C45 0.062(5) 0.243(9) 0.133(8) 0.106(7) -0.005(5) -0.028(5)
C46 0.073(5) 0.153(6) 0.070(5) -0.004(5) 0.013(4) -0.050(4)
C47 0.060(3) 0.065(3) 0.048(4) 0.001(3) 0.001(3) -0.010(3)
C47 0.060(3) 0.065(3) 0.048(4) 0.001(3) 0.001(3) -0.010(3)
Br3 0.0293(3) 0.0401(2) 0.0591(3) 0.0079(2) 0.0141(3) 0.0072(2)
Br4 0.0411(3) 0.0812(4) 0.0678(4) -0.0214(3) 0.0181(3) -0.0316(3)
Si3 0.0514(8) 0.0248(6) 0.0294(9) 0.0041(6) 0.0053(7) -0.0092(6)
Si4 0.0218(6) 0.0244(6) 0.0312(8) -0.0053(6) 0.0007(6) -0.0001(5)
O10 0.0277(16) 0.0166(14) 0.0279(19) -0.0012(13) 0.0031(14) 0.0043(12)
O11 0.0303(18) 0.0387(18) 0.045(2) -0.0188(16) -0.0049(17) 0.0023(14)
O12 0.0430(18) 0.0198(14) 0.0243(19) 0.0017(14) 0.0086(16) 0.0084(12)
O13 0.0227(15) 0.0146(13) 0.0216(17) 0.0009(13) 0.0044(13) 0.0000(11)
O14 0.0323(16) 0.0244(14) 0.0227(18) 0.0054(15) 0.0049(16) -0.0063(12)
O15 0.0246(16) 0.0178(14) 0.036(2) 0.0002(14) -0.0036(14) -0.0068(12)
O16 0.0336(18) 0.0132(14) 0.057(2) 0.0094(16) 0.0074(17) 0.0037(13)
O17 0.0338(15) 0.0152(13) 0.042(2) -0.0002(12) 0.0008(14) -0.0036(11)
O18 0.0235(14) 0.0157(12) 0.0329(18) -0.0069(13) 0.0037(13) -0.0016(10)
C49 0.026(3) 0.025(2) 0.035(3) 0.009(2) 0.007(2) 0.0049(18)
C50 0.035(3) 0.020(2) 0.023(3) 0.007(2) 0.005(2) -0.0008(19)
C51 0.023(2) 0.027(2) 0.030(3) 0.010(2) 0.006(2) -0.0028(18)
C52 0.028(2) 0.014(2) 0.024(3) 0.005(2) 0.006(2) -0.0014(17)
C53 0.034(3) 0.016(2) 0.043(3) -0.007(2) 0.004(2) -0.0026(19)
C54 0.031(3) 0.028(2) 0.059(4) -0.005(3) -0.001(3) -0.005(2)
C55 0.036(3) 0.013(2) 0.026(3) 0.008(2) 0.006(2) 0.0044(19)
C56 0.030(2) 0.014(2) 0.023(3) -0.0024(19) 0.005(2) 0.0040(16)
C57 0.022(2) 0.020(2) 0.020(3) -0.001(2) -0.001(2) -0.0040(17)
C58 0.013(2) 0.014(2) 0.017(3) -0.0015(18) -0.0012(18) 0.0006(15)
C59 0.012(2) 0.014(2) 0.022(3) -0.0015(19) -0.0009(18) -0.0031(15)
C60 0.030(2) 0.019(2) 0.014(3) -0.0001(18) 0.002(2) -0.0036(17)
C61 0.027(2) 0.021(2) 0.027(3) 0.008(2) -0.001(2) -0.0037(17)
C62 0.014(2) 0.0117(19) 0.021(2) 0.0020(18) 0.0054(18) -0.0031(15)
C63 0.017(2) 0.014(2) 0.012(2) 0.0020(18) -0.0074(19) 0.0004(16)
C64 0.013(2) 0.020(2) 0.021(3) 0.002(2) -0.001(2) 0.0022(17)
C65 0.021(2) 0.013(2) 0.032(3) 0.003(2) -0.005(2) -0.0076(18)
C66 0.027(2) 0.021(2) 0.026(3) -0.003(2) -0.007(2) 0.0014(19)
C67 0.024(2) 0.015(2) 0.016(2) -0.0002(19) 0.003(2) 0.0029(17)
C68 0.012(2) 0.0111(19) 0.021(3) 0.0043(19) -0.0023(19) 0.0004(16)
C69 0.032(3) 0.020(2) 0.018(3) -0.007(2) -0.003(2) -0.004(2)
C70 0.034(3) 0.021(2) 0.019(3) -0.013(2) 0.007(2) -0.0049(19)
C71 0.033(3) 0.027(2) 0.028(3) -0.006(2) -0.009(2) -0.003(2)
C72 0.030(3) 0.050(3) 0.035(3) -0.010(2) 0.001(2) -0.009(2)
C73 0.035(3) 0.054(3) 0.033(3) -0.027(3) 0.009(2) -0.020(2)
C74 0.035(3) 0.029(2) 0.034(3) -0.009(2) 0.011(2) -0.016(2)
C75 0.045(3) 0.023(2) 0.029(3) -0.005(2) 0.005(2) -0.002(2)
C76 0.015(2) 0.0195(19) 0.016(2) 0.0027(18) -0.0011(17) -0.0001(16)
C77 0.023(2) 0.020(2) 0.024(3) -0.001(2) 0.0051(19) 0.0005(16)
C78 0.017(2) 0.036(2) 0.020(3) -0.003(2) -0.0011(18) -0.0006(17)
C79 0.024(2) 0.025(2) 0.024(3) 0.001(2) 0.001(2) -0.0028(17)
C80 0.022(2) 0.048(3) 0.027(3) 0.002(2) 0.001(2) -0.0039(19)
C81 0.023(2) 0.049(3) 0.029(3) -0.005(2) -0.002(2) -0.010(2)
C82 0.037(3) 0.051(3) 0.031(3) 0.003(2) -0.007(2) 0.004(2)
C83 0.047(3) 0.052(3) 0.034(3) 0.012(3) -0.009(2) -0.014(2)
C84 0.033(3) 0.067(3) 0.049(4) 0.023(3) 0.004(3) 0.011(2)
C85 0.041(3) 0.067(3) 0.082(4) 0.008(4) -0.001(3) -0.013(2)
C86 0.156(6) 0.079(4) 0.049(4) -0.033(3) -0.023(4) -0.037(4)
C91 0.013(2) 0.038(2) 0.035(3) -0.015(2) 0.000(2) 0.0035(17)
C92 0.032(2) 0.053(3) 0.027(3) -0.012(2) 0.010(2) -0.003(2)
C93 0.027(2) 0.0162(19) 0.038(3) -0.005(2) -0.002(2) -0.0017(17)
C94 0.043(3) 0.035(2) 0.052(4) 0.019(3) -0.013(3) -0.021(2)
C95 0.027(2) 0.036(2) 0.039(3) -0.002(2) -0.001(2) -0.0073(18)
C96 0.050(3) 0.053(3) 0.052(4) 0.021(3) -0.005(3) 0.013(2)
C87_1 0.105(5) 0.042(3) 0.114(6) 0.048(3) -0.040(4) -0.014(3)
C87_1 0.105(5) 0.042(3) 0.114(6) 0.048(3) -0.040(4) -0.014(3)
C43_2 0.151(6) 0.043(3) 0.041(4) -0.002(3) -0.011(4) -0.035(3)
C43_2 0.151(6) 0.043(3) 0.041(4) -0.002(3) -0.011(4) -0.035(3)

loop_
_atom_type_symbol
_atom_type_description
_atom_type_scat_dispersion_real
_atom_type_scat_dispersion_imag
_atom_type_scat_source
C C 0.0033 0.0016 'International Tables Vol C Tables 4.2.6.8 and 6.1.1.4'
H H 0.0000 0.0000 'International Tables Vol C Tables 4.2.6.8 and 6.1.1.4'
Br Br -0.2901 2.4595 'International Tables Vol C Tables 4.2.6.8 and 6.1.1.4'
O O 0.0106 0.0060 'International Tables Vol C Tables 4.2.6.8 and 6.1.1.4'
Si Si 0.0817 0.0704 'International Tables Vol C Tables 4.2.6.8 and 6.1.1.4'

loop_
_geom_angle_atom_site_label_1
_geom_angle_atom_site_label_2
_geom_angle_atom_site_label_3
_geom_angle
O8 Si1 C371 115.4(4)
O8 Si1 C372 105.6(3)
C371 Si1 C372 23.9(4)
O8 Si1 C39 104.72(15)
C371 Si1 C39 121.3(4)
C372 Si1 C39 107.0(4)
O8 Si1 C41 110.70(19)
C371 Si1 C41 97.2(5)
C372 Si1 C41 120.8(4)
C39 Si1 C41 106.9(2)
O9 Si2 C47 109.0(2)
O9 Si2 C43_2 111.67(18)
C47 Si2 C43_2 112.2(3)
O9 Si2 C45 113.5(2)
C47 Si2 C45 108.2(3)
C43_2 Si2 C45 102.1(3)
C7 O1 C8 117.1(3)
C20 O4 C11 116.1(3)
C21 O6 C17 118.4(3)
C29 O8 Si1 130.1(2)
C30 O9 Si2 129.3(2)
C6 C1 C2 121.7(3)
C6 C1 Br1 119.2(3)
C2 C1 Br1 119.1(3)
C1 C2 C3 118.2(4)
C1 C2 H2 120.9
C3 C2 H2 120.9
C2 C3 C4 121.1(4)
C2 C3 H3 119.4
C4 C3 H3 119.4
C3 C4 C5 119.2(3)
C3 C4 C7 118.8(3)
C5 C4 C7 122.1(3)
C6 C5 C4 120.1(4)
C6 C5 H5 120.0
C4 C5 H5 120.0
C5 C6 C1 119.7(4)
C5 C6 H6 120.2
C1 C6 H6 120.2
O2 C7 O1 123.7(4)
O2 C7 C4 124.7(4)
O1 C7 C4 111.6(3)
O1 C8 C9 108.6(3)
O1 C8 C13 108.9(3)
C9 C8 C13 111.9(3)
O1 C8 H8 109.2
C9 C8 H8 109.2
C13 C8 H8 109.2
O3 C9 C10 121.6(4)
O3 C9 C8 120.6(3)
C10 C9 C8 117.7(4)
C11 C10 C9 118.5(4)
C11 C10 C14 122.2(3)
C9 C10 C14 119.2(3)
C10 C11 O4 122.4(3)
C10 C11 C12 126.5(3)
O4 C11 C12 111.0(3)
C11 C12 C13 109.4(3)
C11 C12 H12A 109.8
C13 C12 H12A 109.8
C11 C12 H12B 109.8
C13 C12 H12B 109.8
H12A C12 H12B 108.2
C8 C13 C12 108.6(3)
C8 C13 H13A 110.0
C12 C13 H13A 110.0
C8 C13 H13B 110.0
C12 C13 H13B 110.0
H13A C13 H13B 108.3
C10 C14 C15 107.4(3)
C10 C14 C28 114.4(3)
C15 C14 C28 113.2(3)
C10 C14 H14 107.1
C15 C14 H14 107.1
C28 C14 H14 107.1
C20 C15 C16 118.4(4)
C20 C15 C14 123.3(3)
C16 C15 C14 118.3(3)
O5 C16 C15 121.6(3)
O5 C16 C17 120.5(3)
C15 C16 C17 117.9(4)
O6 C17 C18 109.1(3)
O6 C17 C16 106.4(3)
C18 C17 C16 114.4(3)
O6 C17 H17 108.9
C18 C17 H17 108.9
C16 C17 H17 108.9
C17 C18 C19 109.9(3)
C17 C18 H18A 109.7
C19 C18 H18A 109.7
C17 C18 H18B 109.7
C19 C18 H18B 109.7
H18A C18 H18B 108.2
C20 C19 C18 108.7(3)
C20 C19 H19A 109.9
C18 C19 H19A 109.9
C20 C19 H19B 109.9
C18 C19 H19B 109.9
H19A C19 H19B 108.3
C15 C20 O4 122.2(3)
C15 C20 C19 126.5(3)
O4 C20 C19 111.2(3)
O7 C21 O6 123.7(4)
O7 C21 C22 125.2(4)
O6 C21 C22 111.1(3)
C27 C22 C23 119.8(4)
C27 C22 C21 122.6(4)
C23 C22 C21 117.6(4)
C24 C23 C22 119.3(4)
C24 C23 H23 120.4
C22 C23 H23 120.4
C23 C24 C25 120.0(4)
C23 C24 H24 120.0
C25 C24 H24 120.0
C26 C25 C24 120.8(4)
C26 C25 Br2 120.2(3)
C24 C25 Br2 119.0(3)
C25 C26 C27 120.1(4)
C25 C26 H26 120.0
C27 C26 H26 120.0
C26 C27 C22 120.0(4)
C26 C27 H27 120.0
C22 C27 H27 120.0
C29 C28 C14 117.1(3)
C29 C28 H28A 108.0
C14 C28 H28A 108.0
C29 C28 H28B 108.0
C14 C28 H28B 108.0
H28A C28 H28B 107.3
O8 C29 C28 108.5(3)
O8 C29 C30 109.7(3)
C28 C29 C30 112.8(3)
O8 C29 H29 108.6
C28 C29 H29 108.6
C30 C29 H29 108.6
O9 C30 C31 109.8(3)
O9 C30 C29 106.5(3)
C31 C30 C29 114.0(3)
O9 C30 H30 108.8
C31 C30 H30 108.8
C29 C30 H30 108.8
C30 C31 C32 116.7(3)
C30 C31 H31A 108.1
C32 C31 H31A 108.1
C30 C31 H31B 108.1
C32 C31 H31B 108.1
H31A C31 H31B 107.3
C33 C32 C31 113.6(3)
C33 C32 H32A 108.9
C31 C32 H32A 108.9
C33 C32 H32B 108.9
C31 C32 H32B 108.9
H32A C32 H32B 107.7
C32 C33 C34 114.7(3)
C32 C33 H33A 108.6
C34 C33 H33A 108.6
C32 C33 H33B 108.6
C34 C33 H33B 108.6
H33A C33 H33B 107.6
C35 C34 C33 115.0(4)
C35 C34 H34A 108.5
C33 C34 H34A 108.5
C35 C34 H34B 108.5
C33 C34 H34B 108.5
H34A C34 H34B 107.5
C36 C35 C34 114.0(4)
C36 C35 H35A 108.8
C34 C35 H35A 108.8
C36 C35 H35B 108.8
C34 C35 H35B 108.8
H35A C35 H35B 107.7
C35 C36 H36A 109.5
C35 C36 H36B 109.5
H36A C36 H36B 109.5
C35 C36 H36C 109.5
H36A C36 H36C 109.5
H36B C36 H36C 109.5
C381 C371 Si1 111.0(11)
C381 C371 H37A 109.4
Si1 C371 H37A 109.4
C381 C371 H37B 109.4
Si1 C371 H37B 109.4
H37A C371 H37B 108.0
C382 C372 Si1 121.1(7)
C382 C372 H37C 107.0
Si1 C372 H37C 107.0
C382 C372 H37D 107.0
Si1 C372 H37D 107.0
H37C C372 H37D 106.8
C372 C382 H38D 109.5
C372 C382 H38E 109.5
H38D C382 H38E 109.5
C372 C382 H38F 109.5
H38D C382 H38F 109.5
H38E C382 H38F 109.5
C40 C39 Si1 113.6(3)
C40 C39 H39A 108.8
Si1 C39 H39A 108.8
C40 C39 H39B 108.8
Si1 C39 H39B 108.8
H39A C39 H39B 107.7
C39 C40 H40A 109.5
C39 C40 H40B 109.5
H40A C40 H40B 109.5
C39 C40 H40C 109.5
H40A C40 H40C 109.5
H40B C40 H40C 109.5
C42 C41 Si1 109.8(4)
C42 C41 H41A 109.7
Si1 C41 H41A 109.7
C42 C41 H41B 109.7
Si1 C41 H41B 109.7
H41A C41 H41B 108.2
C41 C42 H42A 109.5
C41 C42 H42B 109.5
H42A C42 H42B 109.5
C41 C42 H42C 109.5
H42A C42 H42C 109.5
H42B C42 H42C 109.5
C46 C45 Si2 105.3(6)
C46 C45 H45A 110.7
Si2 C45 H45A 110.7
C46 C45 H45B 110.7
Si2 C45 H45B 110.7
H45A C45 H45B 108.8
C45 C46 H46A 109.5
C45 C46 H46B 109.5
H46A C46 H46B 109.5
C45 C46 H46C 109.5
H46A C46 H46C 109.5
H46B C46 H46C 109.5
C481 C47 Si2 116.4(6)
C481 C47 H47A 108.2
Si2 C47 H47A 108.2
C481 C47 H47B 108.2
Si2 C47 H47B 108.2
H47A C47 H47B 107.3
H48D C482 H48E 109.5
H48D C482 H48F 109.5
H48E C482 H48F 109.5
O17 Si3 C892 109.4(4)
O17 Si3 C87_1 103.9(2)
C892 Si3 C87_1 103.0(5)
O17 Si3 C85 109.40(19)
C892 Si3 C85 119.9(5)
C87_1 Si3 C85 109.9(2)
O17 Si3 C891 114.0(3)
C892 Si3 C891 21.5(5)
C87_1 Si3 C891 119.8(4)
C85 Si3 C891 99.7(3)
O18 Si4 C95 110.54(17)
O18 Si4 C93 104.34(14)
C95 Si4 C93 110.18(18)
O18 Si4 C91 111.85(16)
C95 Si4 C91 108.57(18)
C93 Si4 C91 111.33(19)
C55 O10 C56 116.9(3)
C59 O13 C68 116.4(3)
C69 O15 C65 117.8(3)
C78 O17 Si3 130.6(2)
C77 O18 Si4 131.1(2)
C50 C49 C54 120.5(4)
C50 C49 Br3 120.3(3)
C54 C49 Br3 119.1(3)
C49 C50 C51 119.1(4)
C49 C50 H50 120.4
C51 C50 H50 120.4
C50 C51 C52 121.2(4)
C50 C51 H51 119.4
C52 C51 H51 119.4
C53 C52 C51 118.7(4)
C53 C52 C55 122.8(4)
C51 C52 C55 118.5(4)
C54 C53 C52 120.5(4)
C54 C53 H53 119.7
C52 C53 H53 119.7
C53 C54 C49 120.0(4)
C53 C54 H54 120.0
C49 C54 H54 120.0
O11 C55 O10 123.9(4)
O11 C55 C52 125.2(4)
O10 C55 C52 110.9(4)
O10 C56 C61 109.2(3)
O10 C56 C57 107.4(3)
C61 C56 C57 113.4(3)
O10 C56 H56 108.9
C61 C56 H56 108.9
C57 C56 H56 108.9
O12 C57 C58 121.4(4)
O12 C57 C56 120.8(3)
C58 C57 C56 117.8(4)
C59 C58 C57 118.5(4)
C59 C58 C62 122.2(3)
C57 C58 C62 119.2(3)
C58 C59 O13 122.6(3)
C58 C59 C60 125.4(3)
O13 C59 C60 112.0(3)
C59 C60 C61 108.9(3)
C59 C60 H60A 109.9
C61 C60 H60A 109.9
C59 C60 H60B 109.9
C61 C60 H60B 109.9
H60A C60 H60B 108.3
C56 C61 C60 108.6(3)
C56 C61 H61A 110.0
C60 C61 H61A 110.0
C56 C61 H61B 110.0
C60 C61 H61B 110.0
H61A C61 H61B 108.4
C63 C62 C58 107.5(3)
C63 C62 C76 115.4(3)
C58 C62 C76 113.2(3)
C63 C62 H62 106.7
C58 C62 H62 106.7
C76 C62 H62 106.7
C68 C63 C64 119.1(4)
C68 C63 C62 122.2(3)
C64 C63 C62 118.6(3)
O14 C64 C63 122.1(4)
O14 C64 C65 120.1(3)
C63 C64 C65 117.8(4)
O15 C65 C66 108.1(3)
O15 C65 C64 106.0(3)
C66 C65 C64 114.2(3)
O15 C65 H65 109.5
C66 C65 H65 109.5
C64 C65 H65 109.5
C67 C66 C65 109.7(3)
C67 C66 H66A 109.7
C65 C66 H66A 109.7
C67 C66 H66B 109.7
C65 C66 H66B 109.7
H66A C66 H66B 108.2
C68 C67 C66 110.0(3)
C68 C67 H67A 109.7
C66 C67 H67A 109.7
C68 C67 H67B 109.7
C66 C67 H67B 109.7
H67A C67 H67B 108.2
C63 C68 O13 122.3(3)
C63 C68 C67 125.1(3)
O13 C68 C67 112.5(3)
O16 C69 O15 122.9(4)
O16 C69 C70 126.3(4)
O15 C69 C70 110.8(3)
C71 C70 C75 118.4(4)
C71 C70 C69 123.2(4)
C75 C70 C69 118.4(4)
C70 C71 C72 121.1(4)
C70 C71 H71 119.5
C72 C71 H71 119.5
C73 C72 C71 118.4(4)
C73 C72 H72 120.8
C71 C72 H72 120.8
C74 C73 C72 122.3(4)
C74 C73 Br4 119.8(3)
C72 C73 Br4 118.0(4)
C73 C74 C75 119.2(4)
C73 C74 H74 120.4
C75 C74 H74 120.4
C74 C75 C70 120.7(4)
C74 C75 H75 119.6
C70 C75 H75 119.6
C77 C76 C62 116.4(3)
C77 C76 H76A 108.2
C62 C76 H76A 108.2
C77 C76 H76B 108.2
C62 C76 H76B 108.2
H76A C76 H76B 107.3
O18 C77 C78 109.8(3)
O18 C77 C76 107.9(3)
C78 C77 C76 111.7(3)
O18 C77 H77 109.1
C78 C77 H77 109.1
C76 C77 H77 109.1
O17 C78 C79 107.9(3)
O17 C78 C77 106.2(3)
C79 C78 C77 115.5(3)
O17 C78 H78 109.0
C79 C78 H78 109.0
C77 C78 H78 109.0
C78 C79 C80 115.1(3)
C78 C79 H79A 108.5
C80 C79 H79A 108.5
C78 C79 H79B 108.5
C80 C79 H79B 108.5
H79A C79 H79B 107.5
C79 C80 C81 112.3(3)
C79 C80 H80A 109.1
C81 C80 H80A 109.1
C79 C80 H80B 109.1
C81 C80 H80B 109.1
H80A C80 H80B 107.9
C82 C81 C80 116.9(4)
C82 C81 H81A 108.1
C80 C81 H81A 108.1
C82 C81 H81B 108.1
C80 C81 H81B 108.1
H81A C81 H81B 107.3
C81 C82 C83 113.4(4)
C81 C82 H82A 108.9
C83 C82 H82A 108.9
C81 C82 H82B 108.9
C83 C82 H82B 108.9
H82A C82 H82B 107.7
C84 C83 C82 114.2(4)
C84 C83 H83A 108.7
C82 C83 H83A 108.7
C84 C83 H83B 108.7
C82 C83 H83B 108.7
H83A C83 H83B 107.6
C83 C84 H84A 109.5
C83 C84 H84B 109.5
H84A C84 H84B 109.5
C83 C84 H84C 109.5
H84A C84 H84C 109.5
H84B C84 H84C 109.5
C86 C85 Si3 114.2(3)
C86 C85 H85A 108.7
Si3 C85 H85A 108.7
C86 C85 H85B 108.7
Si3 C85 H85B 108.7
H85A C85 H85B 107.6
C85 C86 H86A 109.5
C85 C86 H86B 109.5
H86A C86 H86B 109.5
C85 C86 H86C 109.5
H86A C86 H86C 109.5
H86B C86 H86C 109.5
C901 C891 Si3 109.4(9)
C901 C891 H89A 109.8
Si3 C891 H89A 109.8
C901 C891 H89B 109.8
Si3 C891 H89B 109.8
H89A C891 H89B 108.2
C902 C892 Si3 118.3(8)
C902 C892 H89C 107.7
Si3 C892 H89C 107.7
C902 C892 H89D 107.7
Si3 C892 H89D 107.7
H89C C892 H89D 107.1
C92 C91 Si4 115.8(3)
C92 C91 H91A 108.3
Si4 C91 H91A 108.3
C92 C91 H91B 108.3
Si4 C91 H91B 108.3
H91A C91 H91B 107.4
C91 C92 H92A 109.5
C91 C92 H92B 109.5
H92A C92 H92B 109.5
C91 C92 H92C 109.5
H92A C92 H92C 109.5
H92B C92 H92C 109.5
C94 C93 Si4 117.0(3)
C94 C93 H93A 108.0
Si4 C93 H93A 108.0
C94 C93 H93B 108.0
Si4 C93 H93B 108.0
H93A C93 H93B 107.3
C93 C94 H94A 109.5
C93 C94 H94B 109.5
H94A C94 H94B 109.5
C93 C94 H94C 109.5
H94A C94 H94C 109.5
H94B C94 H94C 109.5
C96 C95 Si4 116.1(3)
C96 C95 H95A 108.3
Si4 C95 H95A 108.3
C96 C95 H95B 108.3
Si4 C95 H95B 108.3
H95A C95 H95B 107.4
C95 C96 H96A 109.5
C95 C96 H96B 109.5
H96A C96 H96B 109.5
C95 C96 H96C 109.5
H96A C96 H96C 109.5
H96B C96 H96C 109.5
C881_1 C87_1 Si3 105.5(6)
C881_1 C87_1 H87A_1 110.6
Si3 C87_1 H87A_1 110.6
C881_1 C87_1 H87B_1 110.6
Si3 C87_1 H87B_1 110.6
H87A_1 C87_1 H87B_1 108.8
H88D_1 C882_1 H88E_1 109.5
H88D_1 C882_1 H88F_1 109.5
H88E_1 C882_1 H88F_1 109.5
C441_2 C43_2 Si2 129.4(5)
C441_2 C43_2 H43A_2 104.9
Si2 C43_2 H43A_2 104.9
C441_2 C43_2 H43B_2 104.9
Si2 C43_2 H43B_2 104.9
H43A_2 C43_2 H43B_2 105.8
H44D_2 C442_2 H44E_2 109.5
H44D_2 C442_2 H44F_2 109.5
H44E_2 C442_2 H44F_2 109.5

loop_
_geom_bond_atom_site_label_1
_geom_bond_atom_site_label_2
_geom_bond_distance
Br1 C1 1.903(4)
Br2 C25 1.886(4)
Si1 O8 1.640(2)
Si1 C371 1.810(11)
Si1 C372 1.831(10)
Si1 C39 1.881(4)
Si1 C41 1.911(6)
Si2 O9 1.651(3)
Si2 C47 1.803(5)
Si2 C43_2 1.872(5)
Si2 C45 1.971(9)
O1 C7 1.352(4)
O1 C8 1.436(4)
O2 C7 1.203(4)
O3 C9 1.222(5)
O4 C20 1.386(4)
O4 C11 1.392(4)
O5 C16 1.226(5)
O6 C21 1.346(4)
O6 C17 1.439(4)
O7 C21 1.196(4)
O8 C29 1.448(4)
O9 C30 1.436(4)
C1 C6 1.371(5)
C1 C2 1.374(5)
C2 C3 1.380(5)
C2 H2 0.9300
C3 C4 1.383(5)
C3 H3 0.9300
C4 C5 1.388(5)
C4 C7 1.485(5)
C5 C6 1.370(5)
C5 H5 0.9300
C6 H6 0.9300
C8 C9 1.520(5)
C8 C13 1.526(5)
C8 H8 0.9800
C9 C10 1.473(5)
C10 C11 1.329(5)
C10 C14 1.508(5)
C11 C12 1.487(5)
C12 C13 1.528(5)
C12 H12A 0.9700
C12 H12B 0.9700
C13 H13A 0.9700
C13 H13B 0.9700
C14 C15 1.509(5)
C14 C28 1.539(5)
C14 H14 0.9800
C15 C20 1.310(5)
C15 C16 1.489(5)
C16 C17 1.522(5)
C17 C18 1.500(5)
C17 H17 0.9800
C18 C19 1.538(5)
C18 H18A 0.9700
C18 H18B 0.9700
C19 C20 1.491(5)
C19 H19A 0.9700
C19 H19B 0.9700
C21 C22 1.489(5)
C22 C27 1.387(5)
C22 C23 1.394(5)
C23 C24 1.380(5)
C23 H23 0.9300
C24 C25 1.381(6)
C24 H24 0.9300
C25 C26 1.360(5)
C26 C27 1.379(5)
C26 H26 0.9300
C27 H27 0.9300
C28 C29 1.509(5)
C28 H28A 0.9700
C28 H28B 0.9700
C29 C30 1.528(5)
C29 H29 0.9800
C30 C31 1.497(5)
C30 H30 0.9800
C31 C32 1.516(5)
C31 H31A 0.9700
C31 H31B 0.9700
C32 C33 1.506(6)
C32 H32A 0.9700
C32 H32B 0.9700
C33 C34 1.522(5)
C33 H33A 0.9700
C33 H33B 0.9700
C34 C35 1.517(6)
C34 H34A 0.9700
C34 H34B 0.9700
C35 C36 1.516(5)
C35 H35A 0.9700
C35 H35B 0.9700
C36 H36A 0.9600
C36 H36B 0.9600
C36 H36C 0.9600
C371 C381 1.48(3)
C371 H37A 0.9700
C371 H37B 0.9700
C381 H38A 0.9600
C381 H38B 0.9600
C381 H38C 0.9600
C372 C382 1.526(12)
C372 H37C 0.9700
C372 H37D 0.9700
C382 H38D 0.9600
C382 H38E 0.9600
C382 H38F 0.9600
C39 C40 1.521(5)
C39 H39A 0.9700
C39 H39B 0.9700
C40 H40A 0.9600
C40 H40B 0.9600
C40 H40C 0.9600
C41 C42 1.632(8)
C41 H41A 0.9700
C41 H41B 0.9700
C42 H42A 0.9600
C42 H42B 0.9600
C42 H42C 0.9600
C45 C46 1.348(8)
C45 H45A 0.9700
C45 H45B 0.9700
C46 H46A 0.9600
C46 H46B 0.9600
C46 H46C 0.9600
C47 C481 1.441(11)
C47 H47A 0.9700
C47 H47B 0.9700
C481 H48A 0.9600
C481 H48B 0.9600
C481 H48C 0.9600
C482 H48D 0.9600
C482 H48E 0.9600
C482 H48F 0.9600
Br3 C49 1.890(4)
Br4 C73 1.908(4)
Si3 O17 1.628(3)
Si3 C892 1.792(14)
Si3 C87_1 1.831(5)
Si3 C85 1.855(5)
Si3 C891 1.938(9)
Si4 O18 1.660(2)
Si4 C95 1.842(4)
Si4 C93 1.844(3)
Si4 C91 1.864(4)
O10 C55 1.356(5)
O10 C56 1.444(4)
O11 C55 1.201(4)
O12 C57 1.223(5)
O13 C59 1.376(4)
O13 C68 1.385(4)
O14 C64 1.216(4)
O15 C69 1.357(4)
O15 C65 1.450(4)
O16 C69 1.203(4)
O17 C78 1.453(4)
O18 C77 1.448(3)
C49 C50 1.380(5)
C49 C54 1.387(5)
C50 C51 1.381(5)
C50 H50 0.9300
C51 C52 1.393(5)
C51 H51 0.9300
C52 C53 1.391(5)
C52 C55 1.478(5)
C53 C54 1.374(5)
C53 H53 0.9300
C54 H54 0.9300
C56 C61 1.484(5)
C56 C57 1.532(5)
C56 H56 0.9800
C57 C58 1.472(5)
C58 C59 1.335(5)
C58 C62 1.518(5)
C59 C60 1.497(5)
C60 C61 1.544(5)
C60 H60A 0.9700
C60 H60B 0.9700
C61 H61A 0.9700
C61 H61B 0.9700
C62 C63 1.509(5)
C62 C76 1.538(5)
C62 H62 0.9800
C63 C68 1.342(5)
C63 C64 1.465(5)
C64 C65 1.530(5)
C65 C66 1.518(5)
C65 H65 0.9800
C66 C67 1.515(5)
C66 H66A 0.9700
C66 H66B 0.9700
C67 C68 1.491(5)
C67 H67A 0.9700
C67 H67B 0.9700
C69 C70 1.467(5)
C70 C71 1.379(5)
C70 C75 1.394(5)
C71 C72 1.382(5)
C71 H71 0.9300
C72 C73 1.375(5)
C72 H72 0.9300
C73 C74 1.350(6)
C74 C75 1.377(5)
C74 H74 0.9300
C75 H75 0.9300
C76 C77 1.535(5)
C76 H76A 0.9700
C76 H76B 0.9700
C77 C78 1.513(5)
C77 H77 0.9800
C78 C79 1.506(5)
C78 H78 0.9800
C79 C80 1.525(5)
C79 H79A 0.9700
C79 H79B 0.9700
C80 C81 1.527(6)
C80 H80A 0.9700
C80 H80B 0.9700
C81 C82 1.504(5)
C81 H81A 0.9700
C81 H81B 0.9700
C82 C83 1.541(6)
C82 H82A 0.9700
C82 H82B 0.9700
C83 C84 1.479(6)
C83 H83A 0.9700
C83 H83B 0.9700
C84 H84A 0.9600
C84 H84B 0.9600
C84 H84C 0.9600
C85 C86 1.510(6)
C85 H85A 0.9700
C85 H85B 0.9700
C86 H86A 0.9600
C86 H86B 0.9600
C86 H86C 0.9600
C891 C901 1.54(2)
C891 H89A 0.9700
C891 H89B 0.9700
C901 H90A 0.9600
C901 H90B 0.9600
C901 H90C 0.9600
C892 C902 1.506(15)
C892 H89C 0.9700
C892 H89D 0.9700
C902 H90D 0.9600
C902 H90E 0.9600
C902 H90F 0.9600
C91 C92 1.536(5)
C91 H91A 0.9700
C91 H91B 0.9700
C92 H92A 0.9600
C92 H92B 0.9600
C92 H92C 0.9600
C93 C94 1.506(5)
C93 H93A 0.9700
C93 H93B 0.9700
C94 H94A 0.9600
C94 H94B 0.9600
C94 H94C 0.9600
C95 C96 1.526(5)
C95 H95A 0.9700
C95 H95B 0.9700
C96 H96A 0.9600
C96 H96B 0.9600
C96 H96C 0.9600
C87_1 C881_1 1.785(16)
C87_1 H87A_1 0.9700
C87_1 H87B_1 0.9700
C881_1 H88A_1 0.9600
C881_1 H88B_1 0.9600
C881_1 H88C_1 0.9600
C882_1 H88D_1 0.9600
C882_1 H88E_1 0.9600
C882_1 H88F_1 0.9600
C43_2 C441_2 1.439(8)
C43_2 H43A_2 0.9700
C43_2 H43B_2 0.9700
C441_2 H44A_2 0.9600
C441_2 H44B_2 0.9600
C441_2 H44C_2 0.9600
C442_2 H44D_2 0.9600
C442_2 H44E_2 0.9600
C442_2 H44F_2 0.9600

loop_
_geom_torsion_atom_site_label_1
_geom_torsion_atom_site_label_2
_geom_torsion_atom_site_label_3
_geom_torsion_atom_site_label_4
_geom_torsion
C371 Si1 O8 C29 -18.7(6)
C372 Si1 O8 C29 -42.0(5)
C39 Si1 O8 C29 -154.7(3)
C41 Si1 O8 C29 90.4(4)
C47 Si2 O9 C30 -92.2(4)
C43_2 Si2 O9 C30 32.3(4)
C45 Si2 O9 C30 147.1(4)
C6 C1 C2 C3 2.1(6)
Br1 C1 C2 C3 -178.8(3)
C1 C2 C3 C4 -1.5(6)
C2 C3 C4 C5 0.7(6)
C2 C3 C4 C7 -179.3(4)
C3 C4 C5 C6 -0.5(6)
C7 C4 C5 C6 179.5(4)
C4 C5 C6 C1 1.1(7)
C2 C1 C6 C5 -2.0(7)
Br1 C1 C6 C5 178.9(3)
C8 O1 C7 O2 -8.1(5)
C8 O1 C7 C4 171.7(3)
C3 C4 C7 O2 -6.4(6)
C5 C4 C7 O2 173.6(4)
C3 C4 C7 O1 173.8(3)
C5 C4 C7 O1 -6.2(5)
C7 O1 C8 C9 -97.1(4)
C7 O1 C8 C13 140.8(3)
O1 C8 C9 O3 27.1(5)
C13 C8 C9 O3 147.3(4)
O1 C8 C9 C10 -152.3(3)
C13 C8 C9 C10 -32.1(5)
O3 C9 C10 C11 -175.6(4)
C8 C9 C10 C11 3.8(5)
O3 C9 C10 C14 0.5(5)
C8 C9 C10 C14 179.9(3)
C9 C10 C11 O4 175.7(3)
C14 C10 C11 O4 -0.3(5)
C9 C10 C11 C12 -2.2(6)
C14 C10 C11 C12 -178.2(3)
C20 O4 C11 C10 -19.4(5)
C20 O4 C11 C12 158.8(3)
C10 C11 C12 C13 28.3(5)
O4 C11 C12 C13 -149.9(3)
O1 C8 C13 C12 177.0(3)
C9 C8 C13 C12 57.0(4)
C11 C12 C13 C8 -53.7(4)
C11 C10 C14 C15 19.7(5)
C9 C10 C14 C15 -156.3(3)
C11 C10 C14 C28 -106.9(4)
C9 C10 C14 C28 77.2(4)
C10 C14 C15 C20 -22.5(5)
C28 C14 C15 C20 104.8(4)
C10 C14 C15 C16 155.9(3)
C28 C14 C15 C16 -76.8(4)
C20 C15 C16 O5 -178.2(4)
C14 C15 C16 O5 3.3(5)
C20 C15 C16 C17 3.4(5)
C14 C15 C16 C17 -175.1(3)
C21 O6 C17 C18 -117.8(4)
C21 O6 C17 C16 118.3(4)
O5 C16 C17 O6 -36.9(5)
C15 C16 C17 O6 141.6(3)
O5 C16 C17 C18 -157.4(4)
C15 C16 C17 C18 21.0(5)
O6 C17 C18 C19 -168.8(3)
C16 C17 C18 C19 -49.8(4)
C17 C18 C19 C20 53.9(4)
C16 C15 C20 O4 -173.0(3)
C14 C15 C20 O4 5.4(6)
C16 C15 C20 C19 4.0(6)
C14 C15 C20 C19 -177.6(3)
C11 O4 C20 C15 16.8(5)
C11 O4 C20 C19 -160.6(3)
C18 C19 C20 C15 -33.3(5)
C18 C19 C20 O4 143.9(3)
C17 O6 C21 O7 5.3(6)
C17 O6 C21 C22 -174.0(3)
O7 C21 C22 C27 174.2(4)
O6 C21 C22 C27 -6.4(6)
O7 C21 C22 C23 -6.6(7)
O6 C21 C22 C23 172.8(3)
C27 C22 C23 C24 0.8(6)
C21 C22 C23 C24 -178.4(4)
C22 C23 C24 C25 -1.5(6)
C23 C24 C25 C26 2.3(6)
C23 C24 C25 Br2 179.9(3)
C24 C25 C26 C27 -2.4(7)
Br2 C25 C26 C27 -179.9(3)
C25 C26 C27 C22 1.7(6)
C23 C22 C27 C26 -0.9(6)
C21 C22 C27 C26 178.3(4)
C10 C14 C28 C29 50.3(4)
C15 C14 C28 C29 -73.2(4)
Si1 O8 C29 C28 171.6(3)
Si1 O8 C29 C30 -64.7(4)
C14 C28 C29 O8 -87.1(4)
C14 C28 C29 C30 151.1(3)
Si2 O9 C30 C31 131.6(3)
Si2 O9 C30 C29 -104.5(3)
O8 C29 C30 O9 174.3(3)
C28 C29 C30 O9 -64.6(4)
O8 C29 C30 C31 -64.5(4)
C28 C29 C30 C31 56.6(4)
O9 C30 C31 C32 -69.9(4)
C29 C30 C31 C32 170.8(3)
C30 C31 C32 C33 -178.6(3)
C31 C32 C33 C34 -176.0(3)
C32 C33 C34 C35 171.1(4)
C33 C34 C35 C36 63.2(5)
O8 Si1 C371 C381 -76.3(10)
C372 Si1 C371 C381 -6.2(13)
C39 Si1 C371 C381 51.8(11)
C41 Si1 C371 C381 166.6(9)
O8 Si1 C372 C382 174.9(7)
C371 Si1 C372 C382 56.8(12)
C39 Si1 C372 C382 -73.9(8)
C41 Si1 C372 C382 48.5(9)
O8 Si1 C39 C40 -166.0(3)
C371 Si1 C39 C40 61.3(6)
C372 Si1 C39 C40 82.3(5)
C41 Si1 C39 C40 -48.4(4)
O8 Si1 C41 C42 64.2(3)
C371 Si1 C41 C42 -175.1(5)
C372 Si1 C41 C42 -171.7(4)
C39 Si1 C41 C42 -49.3(4)
O9 Si2 C45 C46 46.2(5)
C47 Si2 C45 C46 -74.9(5)
C43_2 Si2 C45 C46 166.6(5)
O9 Si2 C47 C481 82.1(6)
C43_2 Si2 C47 C481 -42.1(7)
C45 Si2 C47 C481 -154.0(7)
C892 Si3 O17 C78 38.0(6)
C87_1 Si3 O17 C78 147.4(4)
C85 Si3 O17 C78 -95.3(3)
C891 Si3 O17 C78 15.3(5)
C95 Si4 O18 C77 88.1(3)
C93 Si4 O18 C77 -153.5(3)
C91 Si4 O18 C77 -33.0(4)
C54 C49 C50 C51 0.6(6)
Br3 C49 C50 C51 179.1(3)
C49 C50 C51 C52 -0.5(6)
C50 C51 C52 C53 0.7(6)
C50 C51 C52 C55 -177.9(4)
C51 C52 C53 C54 -1.0(6)
C55 C52 C53 C54 177.5(4)
C52 C53 C54 C49 1.1(7)
C50 C49 C54 C53 -0.9(7)
Br3 C49 C54 C53 -179.4(3)
C56 O10 C55 O11 7.5(6)
C56 O10 C55 C52 -173.8(3)
C53 C52 C55 O11 -176.7(4)
C51 C52 C55 O11 1.9(6)
C53 C52 C55 O10 4.6(6)
C51 C52 C55 O10 -176.8(3)
C55 O10 C56 C61 -142.1(3)
C55 O10 C56 C57 94.6(4)
O10 C56 C57 O12 -27.6(5)
C61 C56 C57 O12 -148.3(4)
O10 C56 C57 C58 149.0(3)
C61 C56 C57 C58 28.3(5)
O12 C57 C58 C59 175.6(4)
C56 C57 C58 C59 -1.0(5)
O12 C57 C58 C62 -0.9(5)
C56 C57 C58 C62 -177.5(3)
C57 C58 C59 O13 -173.7(3)
C62 C58 C59 O13 2.6(5)
C57 C58 C59 C60 4.1(6)
C62 C58 C59 C60 -179.6(3)
C68 O13 C59 C58 18.9(5)
C68 O13 C59 C60 -159.1(3)
C58 C59 C60 C61 -31.9(5)
O13 C59 C60 C61 146.1(3)
O10 C56 C61 C60 -174.9(3)
C57 C56 C61 C60 -55.3(4)
C59 C60 C61 C56 55.6(4)
C59 C58 C62 C63 -21.6(4)
C57 C58 C62 C63 154.7(3)
C59 C58 C62 C76 107.1(4)
C57 C58 C62 C76 -76.6(4)
C58 C62 C63 C68 21.7(4)
C76 C62 C63 C68 -105.8(4)
C58 C62 C63 C64 -154.6(3)
C76 C62 C63 C64 78.0(4)
C68 C63 C64 O14 178.7(4)
C62 C63 C64 O14 -4.9(5)
C68 C63 C64 C65 -0.8(5)
C62 C63 C64 C65 175.6(3)
C69 O15 C65 C66 114.3(4)
C69 O15 C65 C64 -122.8(4)
O14 C64 C65 O15 38.3(5)
C63 C64 C65 O15 -142.2(3)
O14 C64 C65 C66 157.2(4)
C63 C64 C65 C66 -23.3(5)
O15 C65 C66 C67 168.2(3)
C64 C65 C66 C67 50.5(4)
C65 C66 C67 C68 -53.5(4)
C64 C63 C68 O13 173.3(3)
C62 C63 C68 O13 -2.9(5)
C64 C63 C68 C67 -4.6(5)
C62 C63 C68 C67 179.1(3)
C59 O13 C68 C63 -18.8(5)
C59 O13 C68 C67 159.3(3)
C66 C67 C68 C63 32.8(5)
C66 C67 C68 O13 -145.3(3)
C65 O15 C69 O16 -1.4(6)
C65 O15 C69 C70 178.7(3)
O16 C69 C70 C71 -172.9(4)
O15 C69 C70 C71 7.0(6)
O16 C69 C70 C75 7.0(7)
O15 C69 C70 C75 -173.1(3)
C75 C70 C71 C72 -1.6(6)
C69 C70 C71 C72 178.4(4)
C70 C71 C72 C73 1.5(7)
C71 C72 C73 C74 -0.7(7)
C71 C72 C73 Br4 179.7(3)
C72 C73 C74 C75 -0.1(7)
Br4 C73 C74 C75 179.5(3)
C73 C74 C75 C70 0.0(6)
C71 C70 C75 C74 0.8(6)
C69 C70 C75 C74 -179.1(4)
C63 C62 C76 C77 48.4(4)
C58 C62 C76 C77 -76.1(4)
Si4 O18 C77 C78 -58.8(4)
Si4 O18 C77 C76 179.2(2)
C62 C76 C77 O18 -83.0(4)
C62 C76 C77 C78 156.2(3)
Si3 O17 C78 C79 135.7(3)
Si3 O17 C78 C77 -99.9(3)
O18 C77 C78 O17 175.3(3)
C76 C77 C78 O17 -64.9(4)
O18 C77 C78 C79 -65.1(4)
C76 C77 C78 C79 54.6(4)
O17 C78 C79 C80 -77.0(4)
C77 C78 C79 C80 164.4(3)
C78 C79 C80 C81 175.7(3)
C79 C80 C81 C82 159.6(4)
C80 C81 C82 C83 170.8(4)
C81 C82 C83 C84 -78.4(5)
O17 Si3 C85 C86 -59.7(4)
C892 Si3 C85 C86 172.8(5)
C87_1 Si3 C85 C86 53.7(5)
C891 Si3 C85 C86 -179.5(5)
O17 Si3 C891 C901 87.2(8)
C892 Si3 C891 C901 5.1(15)
C87_1 Si3 C891 C901 -36.7(9)
C85 Si3 C891 C901 -156.4(7)
O17 Si3 C892 C902 -164.2(8)
C87_1 Si3 C892 C902 85.7(10)
C85 Si3 C892 C902 -36.7(11)
C891 Si3 C892 C902 -57.9(13)
O18 Si4 C91 C92 -57.0(3)
C95 Si4 C91 C92 -179.2(3)
C93 Si4 C91 C92 59.3(3)
O18 Si4 C93 C94 -58.0(3)
C95 Si4 C93 C94 60.7(3)
C91 Si4 C93 C94 -178.8(3)
O18 Si4 C95 C96 -176.8(3)
C93 Si4 C95 C96 68.4(3)
C91 Si4 C95 C96 -53.7(3)
O17 Si3 C87_1 C881_1 166.1(6)
C892 Si3 C87_1 C881_1 -79.8(7)
C85 Si3 C87_1 C881_1 49.1(6)
C891 Si3 C87_1 C881_1 -65.3(7)
O9 Si2 C43_2 C441_2 78.1(5)
C47 Si2 C43_2 C441_2 -159.2(5)
C45 Si2 C43_2 C441_2 -43.5(6)
